data_7154128
loop_
_publ_author_name
'Yagishita, Fumitoshi'
'Baba, Nozomi'
'Ueda, Yuki'
'Katabira, Satoshi'
'Kasashima, Yoshio'
'Mino, Takashi'
'Sakamoto, Masami'

_publ_section_title
;
 Diastereoselective photodimerization reactions of chromone-2-carboxamides
 to construct a C2-chiral scaffold.
;
_journal_issue 47
_journal_name_full 'Organic &amp; biomolecular chemistry'
_journal_page_first 9644
_journal_page_last 9649
_journal_paper_doi 10.1039/c4ob01827c
_journal_volume 12
_journal_year 2014
_chemical_absolute_configuration rm
_chemical_formula_sum 'C36 H30 N2 O6'
_chemical_formula_weight 586.62
_chemical_melting_point 518.5(5)
_chemical_name_systematic 'anti-HH Photodimer of (R)-N-(1-phenylethyl)-2-chromonecarboxamide'
_space_group_IT_number 19
_symmetry_cell_setting orthorhombic
_symmetry_space_group_name_Hall 'P 2ac 2ab'
_symmetry_space_group_name_H-M 'P 21 21 21'
_atom_sites_solution_hydrogens geom
_atom_sites_solution_primary direct
_atom_sites_solution_secondary difmap
_audit_creation_method SHELXL-97
_cell_angle_alpha 90.00
_cell_angle_beta 90.00
_cell_angle_gamma 90.00
_cell_formula_units_Z 4
_cell_length_a 12.2096(9)
_cell_length_b 13.7443(10)
_cell_length_c 18.0044(14)
_cell_measurement_reflns_used 2760
_cell_measurement_temperature 173
_cell_measurement_theta_max 20.87
_cell_measurement_theta_min 2.26
_cell_volume 3021.4(4)
_computing_cell_refinement 'Bruker SAINT'
_computing_data_collection 'Bruker APEX2'
_computing_data_reduction 'Bruker SAINT'
_computing_molecular_graphics 'Bruker SHELXTL'
_computing_publication_material 'Bruker SHELXTL'
_computing_structure_refinement 'SHELXL-97 (Sheldrick, 2008)'
_computing_structure_solution 'SHELXS-97 (Sheldrick, 2008)'
_diffrn_ambient_temperature 173
_diffrn_detector_area_resol_mean 8.333
_diffrn_measured_fraction_theta_full 0.999
_diffrn_measured_fraction_theta_max 0.999
_diffrn_measurement_device_type 'Bruker APEX-II CCD'
_diffrn_measurement_method '\f and \w scans'
_diffrn_radiation_monochromator graphite
_diffrn_radiation_source 'fine-focus sealed tube'
_diffrn_radiation_type MoK\a
_diffrn_radiation_wavelength 0.71073
_diffrn_reflns_av_R_equivalents 0.0377
_diffrn_reflns_av_sigmaI/netI 0.0470
_diffrn_reflns_limit_h_max 14
_diffrn_reflns_limit_h_min -8
_diffrn_reflns_limit_k_max 16
_diffrn_reflns_limit_k_min -16
_diffrn_reflns_limit_l_max 21
_diffrn_reflns_limit_l_min -19
_diffrn_reflns_number 14504
_diffrn_reflns_theta_full 25.06
_diffrn_reflns_theta_max 25.06
_diffrn_reflns_theta_min 2.02
_exptl_absorpt_coefficient_mu 0.088
_exptl_absorpt_correction_T_max 0.9826
_exptl_absorpt_correction_T_min 0.9783
_exptl_absorpt_correction_type empirical
_exptl_absorpt_process_details 'SADABS Sheldrick 1997'
_exptl_crystal_colour colourless
_exptl_crystal_density_diffrn 1.290
_exptl_crystal_density_method 'not measured'
_exptl_crystal_description prismatic
_exptl_crystal_F_000 1232
_exptl_crystal_recrystallization_method 'Re-crystallisation from solvent: CHCl3/hexane'
_exptl_crystal_size_max 0.25
_exptl_crystal_size_mid 0.25
_exptl_crystal_size_min 0.20
_refine_diff_density_max 0.502
_refine_diff_density_min -0.185
_refine_diff_density_rms 0.050
_refine_ls_abs_structure_details 'Flack H D (1983), Acta Cryst. A39, 876-881'
_refine_ls_abs_structure_Flack -0.5(11)
_refine_ls_extinction_method none
_refine_ls_goodness_of_fit_ref 1.017
_refine_ls_hydrogen_treatment constr
_refine_ls_matrix_type full
_refine_ls_number_parameters 399
_refine_ls_number_reflns 5358
_refine_ls_number_restraints 0
_refine_ls_restrained_S_all 1.017
_refine_ls_R_factor_all 0.0604
_refine_ls_R_factor_gt 0.0469
_refine_ls_shift/su_max 0.000
_refine_ls_shift/su_mean 0.000
_refine_ls_structure_factor_coef Fsqd
_refine_ls_weighting_details 'calc w=1/[\s^2^(Fo^2^)+(0.0712P)^2^+0.0000P] where P=(Fo^2^+2Fc^2^)/3'
_refine_ls_weighting_scheme calc
_refine_ls_wR_factor_gt 0.1150
_refine_ls_wR_factor_ref 0.1227
_reflns_number_gt 4369
_reflns_number_total 5358
_reflns_threshold_expression >2sigma(I)
_cod_data_source_file c4ob01827c2.cif
_cod_data_source_block saka362_p212121
_cod_depositor_comments
;
The following automatic conversions were performed:

'_chemical_melting_point' value '518-519' was changed to '518.5(5)' -
the average value was taken and precision was
estimated.

'_symmetry_cell_setting' value 'Orthorhombic' changed to
'orthorhombic' according to
/usr/data/users/saulius/crontab/automatic-downloads/rss-feeds/RSC/lib/dictionaries/cif_core.dic
dictionary named 'cif_core.dic' version 2.4.2 from 2011-04-26.

Automatic conversion script
Id: cif_fix_values 2827 2014-09-09 07:05:25Z andrius 

 Adding full bibliography for 7154126--7154132.cif.
;
_cod_original_sg_symbol_H-M P2(1)2(1)2(1)
_cod_database_code 7154128

loop_
_symmetry_equiv_pos_as_xyz
'x, y, z'
'-x+1/2, -y, z+1/2'
'-x, y+1/2, -z+1/2'
'x+1/2, -y+1/2, -z'

loop_
_atom_site_label
_atom_site_type_symbol
_atom_site_fract_x
_atom_site_fract_y
_atom_site_fract_z
_atom_site_U_iso_or_equiv
_atom_site_adp_type
_atom_site_occupancy
_atom_site_symmetry_multiplicity
_atom_site_calc_flag
_atom_site_refinement_flags
C6 C 0.15793(19) 0.68068(18) -0.03507(14) 0.0317(6) Uani 1 1 d .
C7 C 0.26121(18) 0.68457(17) -0.00089(13) 0.0281(5) Uani 1 1 d .
C9 C 0.3016(2) 1.09616(18) 0.01580(14) 0.0345(6) Uani 1 1 d .
C10 C 0.1895(2) 1.11593(19) 0.00924(16) 0.0390(6) Uani 1 1 d .
C11 C 0.13356(19) 0.86038(17) -0.01169(14) 0.0306(5) Uani 1 1 d .
H11 H 0.0791 0.8744 0.0284 0.037 Uiso 1 1 calc R
C13 C 0.3397(2) 0.88683(18) -0.10432(14) 0.0334(6) Uani 1 1 d .
C14 C 0.25629(19) 0.89719(17) 0.10008(14) 0.0310(6) Uani 1 1 d .
C15 C 0.16104(19) 0.95344(19) -0.05557(15) 0.0350(6) Uani 1 1 d .
H15 H 0.1447 0.9456 -0.1097 0.042 Uiso 1 1 calc R
C16 C 0.1122(2) 0.58957(19) -0.04925(14) 0.0373(6) Uani 1 1 d .
H16 H 0.0417 0.5856 -0.0714 0.045 Uiso 1 1 calc R
C17 C 0.28461(19) 0.93563(17) -0.03854(14) 0.0300(5) Uani 1 1 d .
C18 C 0.25123(18) 0.85698(17) 0.02036(14) 0.0285(5) Uani 1 1 d .
C19 C 0.31851(19) 0.59983(18) 0.01518(14) 0.0358(6) Uani 1 1 d .
H19 H 0.3892 0.6030 0.0372 0.043 Uiso 1 1 calc R
C20 C 0.1670(2) 0.50580(19) -0.03183(15) 0.0415(7) Uani 1 1 d .
H20 H 0.1340 0.4443 -0.0406 0.050 Uiso 1 1 calc R
C21 C 0.1144(2) 1.0460(2) -0.02559(18) 0.0448(7) Uani 1 1 d .
C22 C 0.3707(2) 1.16103(19) 0.05052(16) 0.0438(7) Uani 1 1 d .
H22 H 0.4466 1.1467 0.0547 0.053 Uiso 1 1 calc R
C24 C 0.1503(2) 1.20309(19) 0.03902(17) 0.0493(8) Uani 1 1 d .
H24 H 0.0744 1.2177 0.0354 0.059 Uiso 1 1 calc R
C25 C 0.5014(2) 0.8724(2) -0.18464(15) 0.0389(6) Uani 1 1 d .
H25 H 0.4459 0.8516 -0.2223 0.047 Uiso 1 1 calc R
C26 C 0.5715(2) 0.9493(2) -0.21975(15) 0.0397(6) Uani 1 1 d .
C27 C 0.2717(2) 0.51132(19) -0.00110(15) 0.0403(6) Uani 1 1 d .
H27 H 0.3113 0.4532 0.0087 0.048 Uiso 1 1 calc R
C28 C 0.5645(3) 0.7822(2) -0.16064(18) 0.0549(8) Uani 1 1 d .
H28A H 0.6210 0.8007 -0.1246 0.082 Uiso 1 1 calc R
H28B H 0.5992 0.7523 -0.2041 0.082 Uiso 1 1 calc R
H28C H 0.5140 0.7356 -0.1378 0.082 Uiso 1 1 calc R
C29 C 0.10038(19) 0.7714(2) -0.05541(14) 0.0348(6) Uani 1 1 d .
C30 C 0.3546(2) 0.9052(2) 0.21884(15) 0.0431(7) Uani 1 1 d .
H30 H 0.3216 0.9717 0.2222 0.052 Uiso 1 1 calc R
C31 C 0.4743(3) 0.9138(3) 0.2378(2) 0.0772(12) Uani 1 1 d .
H31A H 0.5102 0.8508 0.2302 0.116 Uiso 1 1 calc R
H31B H 0.4822 0.9334 0.2898 0.116 Uiso 1 1 calc R
H31C H 0.5085 0.9627 0.2057 0.116 Uiso 1 1 calc R
C32 C 0.2929(2) 0.83984(19) 0.27076(15) 0.0428(7) Uani 1 1 d .
C33 C 0.6683(2) 0.9779(2) -0.18637(18) 0.0544(8) Uani 1 1 d .
H33 H 0.6911 0.9488 -0.1411 0.065 Uiso 1 1 calc R
C34 C 0.2189(3) 1.2680(2) 0.07336(19) 0.0592(9) Uani 1 1 d .
H34 H 0.1909 1.3272 0.0930 0.071 Uiso 1 1 calc R
C35 C 0.3227(3) 0.7437(2) 0.28395(19) 0.0664(10) Uani 1 1 d .
H35 H 0.3863 0.7178 0.2610 0.080 Uiso 1 1 calc R
C36 C 0.1984(2) 0.8732(2) 0.30616(15) 0.0459(7) Uani 1 1 d .
H36 H 0.1753 0.9384 0.2984 0.055 Uiso 1 1 calc R
C37 C 0.1376(3) 0.8134(3) 0.35229(17) 0.0697(10) Uani 1 1 d .
H37 H 0.0737 0.8382 0.3757 0.084 Uiso 1 1 calc R
C38 C 0.3299(3) 1.2466(2) 0.07916(19) 0.0571(8) Uani 1 1 d .
H38 H 0.3778 1.2912 0.1030 0.068 Uiso 1 1 calc R
C39 C 0.1678(4) 0.7210(3) 0.36438(19) 0.0842(13) Uani 1 1 d .
H39 H 0.1255 0.6807 0.3962 0.101 Uiso 1 1 calc R
C40 C 0.5406(3) 0.9921(3) -0.2864(2) 0.0876(14) Uani 1 1 d .
H40 H 0.4750 0.9726 -0.3105 0.105 Uiso 1 1 calc R
C41 C 0.7324(4) 1.0498(3) -0.2196(3) 0.109(2) Uani 1 1 d .
H41 H 0.7979 1.0708 -0.1960 0.131 Uiso 1 1 calc R
C42 C 0.2596(4) 0.6848(3) 0.3308(2) 0.0835(13) Uani 1 1 d .
H42 H 0.2807 0.6192 0.3393 0.100 Uiso 1 1 calc R
C45 C 0.7014(7) 1.0907(3) -0.2862(5) 0.157(4) Uani 1 1 d .
H45 H 0.7467 1.1375 -0.3100 0.189 Uiso 1 1 calc R
C46 C 0.6060(6) 1.0632(5) -0.3171(4) 0.154(4) Uani 1 1 d .
H46 H 0.5829 1.0939 -0.3617 0.185 Uiso 1 1 calc R
N1 N 0.44176(16) 0.91354(15) -0.12097(12) 0.0358(5) Uani 1 1 d .
H1 H 0.4745 0.9572 -0.0930 0.043 Uiso 1 1 calc R
N2 N 0.34217(17) 0.87074(17) 0.14131(11) 0.0373(5) Uani 1 1 d .
H2 H 0.3922 0.8321 0.1221 0.045 Uiso 1 1 calc R
O1 O 0.35090(13) 1.01345(12) -0.01199(10) 0.0342(4) Uani 1 1 d .
O2 O 0.01600(15) 1.06195(15) -0.03133(16) 0.0708(7) Uani 1 1 d .
O3 O 0.28760(14) 0.82527(15) -0.13925(10) 0.0443(5) Uani 1 1 d .
O4 O 0.31372(12) 0.77016(12) 0.01618(9) 0.0317(4) Uani 1 1 d .
O5 O 0.02590(14) 0.77440(14) -0.10030(11) 0.0415(5) Uani 1 1 d .
O6 O 0.18499(14) 0.95408(13) 0.12066(10) 0.0407(5) Uani 1 1 d .

loop_
_atom_site_aniso_label
_atom_site_aniso_U_11
_atom_site_aniso_U_22
_atom_site_aniso_U_33
_atom_site_aniso_U_23
_atom_site_aniso_U_13
_atom_site_aniso_U_12
C6 0.0249(12) 0.0362(13) 0.0341(14) -0.0033(11) 0.0039(10) 0.0004(11)
C7 0.0225(12) 0.0332(13) 0.0287(13) -0.0009(11) 0.0063(10) -0.0035(10)
C9 0.0346(14) 0.0342(14) 0.0348(14) 0.0009(11) 0.0072(11) -0.0004(11)
C10 0.0309(14) 0.0354(14) 0.0507(17) 0.0041(13) 0.0060(12) 0.0001(11)
C11 0.0207(12) 0.0355(13) 0.0354(14) -0.0025(11) 0.0006(10) -0.0023(10)
C13 0.0274(13) 0.0403(14) 0.0326(14) 0.0024(12) -0.0019(11) -0.0007(12)
C14 0.0248(13) 0.0309(13) 0.0375(14) -0.0033(11) 0.0050(11) -0.0059(11)
C15 0.0222(12) 0.0414(14) 0.0415(15) 0.0007(12) -0.0035(11) -0.0018(11)
C16 0.0253(13) 0.0473(16) 0.0393(15) -0.0072(12) -0.0005(11) -0.0054(12)
C17 0.0221(12) 0.0334(13) 0.0343(14) -0.0009(11) 0.0000(10) -0.0037(11)
C18 0.0199(12) 0.0299(13) 0.0356(13) -0.0032(10) 0.0011(10) -0.0021(10)
C19 0.0250(12) 0.0428(15) 0.0395(15) 0.0017(12) -0.0001(11) -0.0020(11)
C20 0.0363(15) 0.0365(14) 0.0516(17) -0.0028(12) 0.0033(13) -0.0085(12)
C21 0.0299(14) 0.0420(16) 0.0625(19) 0.0078(14) 0.0022(13) 0.0023(13)
C22 0.0382(16) 0.0420(16) 0.0513(17) -0.0048(13) 0.0003(13) -0.0019(13)
C24 0.0416(16) 0.0358(16) 0.071(2) 0.0029(14) 0.0110(15) 0.0067(13)
C25 0.0291(14) 0.0550(16) 0.0326(15) -0.0078(13) 0.0036(11) -0.0032(13)
C26 0.0344(14) 0.0480(16) 0.0367(15) 0.0059(13) 0.0120(12) 0.0139(13)
C27 0.0346(14) 0.0363(14) 0.0499(17) 0.0011(13) 0.0041(12) -0.0007(12)
C28 0.072(2) 0.0375(15) 0.056(2) -0.0013(14) 0.0223(16) 0.0011(15)
C29 0.0230(13) 0.0451(15) 0.0362(15) -0.0016(12) 0.0053(11) -0.0024(12)
C30 0.0362(14) 0.0580(17) 0.0352(15) -0.0127(13) -0.0003(12) -0.0059(14)
C31 0.0472(19) 0.128(4) 0.056(2) -0.031(2) -0.0101(16) -0.011(2)
C32 0.0496(17) 0.0497(17) 0.0291(14) -0.0051(13) -0.0102(12) 0.0034(14)
C33 0.0511(19) 0.0600(19) 0.0522(19) -0.0089(15) 0.0176(15) -0.0170(16)
C34 0.061(2) 0.0416(17) 0.075(2) -0.0098(17) 0.0043(17) 0.0064(16)
C35 0.090(3) 0.054(2) 0.055(2) -0.0060(16) -0.0154(19) 0.024(2)
C36 0.0530(18) 0.0476(16) 0.0371(16) -0.0115(13) 0.0044(13) -0.0052(14)
C37 0.081(3) 0.085(3) 0.0434(19) -0.0166(18) 0.0119(17) -0.030(2)
C38 0.062(2) 0.0442(18) 0.065(2) -0.0137(15) -0.0040(16) -0.0036(15)
C39 0.146(4) 0.070(3) 0.0370(19) -0.0097(18) 0.004(2) -0.038(3)
C40 0.067(2) 0.138(3) 0.058(2) 0.049(2) 0.0289(18) 0.063(2)
C41 0.107(3) 0.077(3) 0.143(5) -0.051(3) 0.089(3) -0.048(3)
C42 0.155(4) 0.0440(19) 0.052(2) 0.0089(18) -0.026(3) 0.000(3)
C45 0.217(7) 0.048(3) 0.207(8) 0.039(3) 0.182(7) 0.036(4)
C46 0.175(6) 0.150(6) 0.138(5) 0.117(5) 0.126(5) 0.123(5)
N1 0.0258(11) 0.0477(13) 0.0337(12) -0.0083(10) 0.0042(9) -0.0050(10)
N2 0.0286(12) 0.0509(13) 0.0323(12) -0.0100(10) 0.0010(9) -0.0001(10)
O1 0.0250(9) 0.0352(9) 0.0424(10) -0.0052(8) 0.0033(8) -0.0037(7)
O2 0.0261(11) 0.0499(12) 0.137(2) -0.0051(14) -0.0038(12) 0.0046(10)
O3 0.0340(10) 0.0598(12) 0.0391(10) -0.0104(9) 0.0048(8) -0.0109(10)
O4 0.0214(8) 0.0345(9) 0.0391(10) -0.0051(8) -0.0001(7) 0.0009(7)
O5 0.0267(9) 0.0517(11) 0.0462(12) -0.0036(9) -0.0073(9) -0.0011(8)
O6 0.0365(10) 0.0428(10) 0.0428(11) -0.0051(9) 0.0079(8) 0.0050(9)

loop_
_atom_type_symbol
_atom_type_description
_atom_type_scat_dispersion_real
_atom_type_scat_dispersion_imag
_atom_type_scat_source
C C 0.0033 0.0016 'International Tables Vol C Tables 4.2.6.8 and 6.1.1.4'
H H 0.0000 0.0000 'International Tables Vol C Tables 4.2.6.8 and 6.1.1.4'
N N 0.0061 0.0033 'International Tables Vol C Tables 4.2.6.8 and 6.1.1.4'
O O 0.0106 0.0060 'International Tables Vol C Tables 4.2.6.8 and 6.1.1.4'

loop_
_geom_angle_atom_site_label_1
_geom_angle_atom_site_label_2
_geom_angle_atom_site_label_3
_geom_angle
C16 C6 C7 118.3(2)
C16 C6 C29 121.5(2)
C7 C6 C29 120.2(2)
O4 C7 C19 115.9(2)
O4 C7 C6 123.3(2)
C19 C7 C6 120.8(2)
C22 C9 O1 115.5(2)
C22 C9 C10 120.8(2)
O1 C9 C10 123.8(2)
C24 C10 C9 118.0(3)
C24 C10 C21 120.7(2)
C9 C10 C21 121.3(2)
C29 C11 C15 117.6(2)
C29 C11 C18 114.8(2)
C15 C11 C18 90.81(17)
C29 C11 H11 110.7
C15 C11 H11 110.7
C18 C11 H11 110.7
O3 C13 N1 123.9(2)
O3 C13 C17 118.2(2)
N1 C13 C17 117.9(2)
O6 C14 N2 124.2(2)
O6 C14 C18 118.8(2)
N2 C14 C18 116.9(2)
C21 C15 C11 116.0(2)
C21 C15 C17 115.6(2)
C11 C15 C17 88.82(18)
C21 C15 H15 111.6
C11 C15 H15 111.6
C17 C15 H15 111.6
C20 C16 C6 121.2(2)
C20 C16 H16 119.4
C6 C16 H16 119.4
O1 C17 C13 109.99(19)
O1 C17 C15 119.9(2)
C13 C17 C15 110.2(2)
O1 C17 C18 116.0(2)
C13 C17 C18 109.8(2)
C15 C17 C18 89.41(17)
O4 C18 C14 109.26(19)
O4 C18 C11 120.30(19)
C14 C18 C11 111.95(19)
O4 C18 C17 113.85(19)
C14 C18 C17 111.88(18)
C11 C18 C17 88.19(17)
C27 C19 C7 119.2(2)
C27 C19 H19 120.4
C7 C19 H19 120.4
C16 C20 C27 119.6(2)
C16 C20 H20 120.2
C27 C20 H20 120.2
O2 C21 C10 122.1(3)
O2 C21 C15 119.7(3)
C10 C21 C15 118.2(2)
C38 C22 C9 120.0(3)
C38 C22 H22 120.0
C9 C22 H22 120.0
C34 C24 C10 121.4(3)
C34 C24 H24 119.3
C10 C24 H24 119.3
N1 C25 C26 109.9(2)
N1 C25 C28 110.0(2)
C26 C25 C28 113.9(2)
N1 C25 H25 107.6
C26 C25 H25 107.6
C28 C25 H25 107.6
C33 C26 C40 119.2(3)
C33 C26 C25 120.3(3)
C40 C26 C25 120.5(3)
C19 C27 C20 120.9(2)
C19 C27 H27 119.6
C20 C27 H27 119.6
C25 C28 H28A 109.5
C25 C28 H28B 109.5
H28A C28 H28B 109.5
C25 C28 H28C 109.5
H28A C28 H28C 109.5
H28B C28 H28C 109.5
O5 C29 C6 123.2(2)
O5 C29 C11 121.3(2)
C6 C29 C11 115.3(2)
N2 C30 C32 110.1(2)
N2 C30 C31 109.8(2)
C32 C30 C31 113.2(3)
N2 C30 H30 107.9
C32 C30 H30 107.9
C31 C30 H30 107.9
C30 C31 H31A 109.5
C30 C31 H31B 109.5
H31A C31 H31B 109.5
C30 C31 H31C 109.5
H31A C31 H31C 109.5
H31B C31 H31C 109.5
C35 C32 C36 116.8(3)
C35 C32 C30 123.0(3)
C36 C32 C30 120.2(3)
C26 C33 C41 119.6(4)
C26 C33 H33 120.2
C41 C33 H33 120.2
C24 C34 C38 119.4(3)
C24 C34 H34 120.3
C38 C34 H34 120.3
C32 C35 C42 120.5(4)
C32 C35 H35 119.7
C42 C35 H35 119.7
C37 C36 C32 121.5(3)
C37 C36 H36 119.3
C32 C36 H36 119.3
C39 C37 C36 120.9(4)
C39 C37 H37 119.6
C36 C37 H37 119.6
C22 C38 C34 120.4(3)
C22 C38 H38 119.8
C34 C38 H38 119.8
C37 C39 C42 119.9(4)
C37 C39 H39 120.1
C42 C39 H39 120.1
C46 C40 C26 119.3(5)
C46 C40 H40 120.3
C26 C40 H40 120.3
C45 C41 C33 120.5(5)
C45 C41 H41 119.7
C33 C41 H41 119.7
C39 C42 C35 120.5(4)
C39 C42 H42 119.8
C35 C42 H42 119.8
C46 C45 C41 118.9(5)
C46 C45 H45 120.5
C41 C45 H45 120.5
C45 C46 C40 122.4(5)
C45 C46 H46 118.8
C40 C46 H46 118.8
C13 N1 C25 122.2(2)
C13 N1 H1 118.9
C25 N1 H1 118.9
C14 N2 C30 121.1(2)
C14 N2 H2 119.4
C30 N2 H2 119.4
C9 O1 C17 119.49(18)
C7 O4 C18 118.75(17)

loop_
_geom_bond_atom_site_label_1
_geom_bond_atom_site_label_2
_geom_bond_distance
C6 C16 1.395(3)
C6 C7 1.404(3)
C6 C29 1.478(4)
C7 O4 1.375(3)
C7 C19 1.389(3)
C9 C22 1.378(4)
C9 O1 1.380(3)
C9 C10 1.400(4)
C10 C24 1.397(4)
C10 C21 1.469(4)
C11 C29 1.509(4)
C11 C15 1.540(4)
C11 C18 1.549(3)
C11 H11 1.0000
C13 O3 1.231(3)
C13 N1 1.333(3)
C13 C17 1.518(4)
C14 O6 1.227(3)
C14 N2 1.335(3)
C14 C18 1.539(3)
C15 C21 1.495(4)
C15 C17 1.559(3)
C15 H15 1.0000
C16 C20 1.368(4)
C16 H16 0.9500
C17 O1 1.424(3)
C17 C18 1.568(3)
C18 O4 1.418(3)
C19 C27 1.375(4)
C19 H19 0.9500
C20 C27 1.395(4)
C20 H20 0.9500
C21 O2 1.226(3)
C22 C38 1.378(4)
C22 H22 0.9500
C24 C34 1.372(4)
C24 H24 0.9500
C25 N1 1.471(3)
C25 C26 1.500(4)
C25 C28 1.522(4)
C25 H25 1.0000
C26 C33 1.383(4)
C26 C40 1.389(4)
C27 H27 0.9500
C28 H28A 0.9800
C28 H28B 0.9800
C28 H28C 0.9800
C29 O5 1.217(3)
C30 N2 1.482(3)
C30 C32 1.500(4)
C30 C31 1.505(4)
C30 H30 1.0000
C31 H31A 0.9800
C31 H31B 0.9800
C31 H31C 0.9800
C32 C35 1.391(4)
C32 C36 1.395(4)
C33 C41 1.395(5)
C33 H33 0.9500
C34 C38 1.390(5)
C34 H34 0.9500
C35 C42 1.400(6)
C35 H35 0.9500
C36 C37 1.384(4)
C36 H36 0.9500
C37 C39 1.341(5)
C37 H37 0.9500
C38 H38 0.9500
C39 C42 1.367(6)
C39 H39 0.9500
C40 C46 1.378(7)
C40 H40 0.9500
C41 C45 1.378(9)
C41 H41 0.9500
C42 H42 0.9500
C45 C46 1.345(11)
C45 H45 0.9500
C46 H46 0.9500
N1 H1 0.8800
N2 H2 0.8800

loop_
_geom_torsion_atom_site_label_1
_geom_torsion_atom_site_label_2
_geom_torsion_atom_site_label_3
_geom_torsion_atom_site_label_4
_geom_torsion
C16 C6 C7 O4 -179.5(2)
C29 C6 C7 O4 0.7(3)
C16 C6 C7 C19 3.0(3)
C29 C6 C7 C19 -176.8(2)
C22 C9 C10 C24 -0.1(4)
O1 C9 C10 C24 -179.1(2)
C22 C9 C10 C21 -178.1(3)
O1 C9 C10 C21 2.9(4)
C29 C11 C15 C21 135.9(2)
C18 C11 C15 C21 -105.4(2)
C29 C11 C15 C17 -106.0(2)
C18 C11 C15 C17 12.65(19)
C7 C6 C16 C20 -1.3(4)
C29 C6 C16 C20 178.5(2)
O3 C13 C17 O1 -171.8(2)
N1 C13 C17 O1 7.9(3)
O3 C13 C17 C15 -37.6(3)
N1 C13 C17 C15 142.2(2)
O3 C13 C17 C18 59.4(3)
N1 C13 C17 C18 -120.9(2)
C21 C15 C17 O1 -14.0(3)
C11 C15 C17 O1 -132.5(2)
C21 C15 C17 C13 -143.2(2)
C11 C15 C17 C13 98.4(2)
C21 C15 C17 C18 105.9(2)
C11 C15 C17 C18 -12.50(19)
O6 C14 C18 O4 -159.4(2)
N2 C14 C18 O4 23.7(3)
O6 C14 C18 C11 -23.6(3)
N2 C14 C18 C11 159.5(2)
O6 C14 C18 C17 73.6(3)
N2 C14 C18 C17 -103.3(2)
C29 C11 C18 O4 -8.2(3)
C15 C11 C18 O4 -129.3(2)
C29 C11 C18 C14 -138.6(2)
C15 C11 C18 C14 100.3(2)
C29 C11 C18 C17 108.5(2)
C15 C11 C18 C17 -12.58(19)
O1 C17 C18 O4 -101.7(2)
C13 C17 C18 O4 23.7(3)
C15 C17 C18 O4 135.0(2)
O1 C17 C18 C14 22.8(3)
C13 C17 C18 C14 148.20(19)
C15 C17 C18 C14 -100.5(2)
O1 C17 C18 C11 135.8(2)
C13 C17 C18 C11 -98.8(2)
C15 C17 C18 C11 12.43(19)
O4 C7 C19 C27 -179.3(2)
C6 C7 C19 C27 -1.6(4)
C6 C16 C20 C27 -1.7(4)
C24 C10 C21 O2 1.6(5)
C9 C10 C21 O2 179.5(3)
C24 C10 C21 C15 -179.2(3)
C9 C10 C21 C15 -1.3(4)
C11 C15 C21 O2 -72.2(4)
C17 C15 C21 O2 -174.2(3)
C11 C15 C21 C10 108.6(3)
C17 C15 C21 C10 6.6(4)
O1 C9 C22 C38 179.0(3)
C10 C9 C22 C38 -0.1(4)
C9 C10 C24 C34 0.4(4)
C21 C10 C24 C34 178.4(3)
N1 C25 C26 C33 76.0(3)
C28 C25 C26 C33 -47.9(3)
N1 C25 C26 C40 -104.5(3)
C28 C25 C26 C40 131.6(3)
C7 C19 C27 C20 -1.5(4)
C16 C20 C27 C19 3.1(4)
C16 C6 C29 O5 -18.4(4)
C7 C6 C29 O5 161.3(2)
C16 C6 C29 C11 156.5(2)
C7 C6 C29 C11 -23.7(3)
C15 C11 C29 O5 -53.9(3)
C18 C11 C29 O5 -158.9(2)
C15 C11 C29 C6 131.1(2)
C18 C11 C29 C6 26.1(3)
N2 C30 C32 C35 67.4(3)
C31 C30 C32 C35 -55.9(4)
N2 C30 C32 C36 -110.0(3)
C31 C30 C32 C36 126.8(3)
C40 C26 C33 C41 0.7(4)
C25 C26 C33 C41 -179.7(3)
C10 C24 C34 C38 -0.4(5)
C36 C32 C35 C42 -0.1(4)
C30 C32 C35 C42 -177.5(3)
C35 C32 C36 C37 0.2(4)
C30 C32 C36 C37 177.7(3)
C32 C36 C37 C39 -0.1(5)
C9 C22 C38 C34 0.1(5)
C24 C34 C38 C22 0.2(5)
C36 C37 C39 C42 -0.1(6)
C33 C26 C40 C46 -1.0(5)
C25 C26 C40 C46 179.4(3)
C26 C33 C41 C45 -1.7(5)
C37 C39 C42 C35 0.2(6)
C32 C35 C42 C39 -0.1(5)
C33 C41 C45 C46 2.9(7)
C41 C45 C46 C40 -3.3(9)
C26 C40 C46 C45 2.4(8)
O3 C13 N1 C25 1.3(4)
C17 C13 N1 C25 -178.5(2)
C26 C25 N1 C13 143.6(2)
C28 C25 N1 C13 -90.2(3)
O6 C14 N2 C30 3.4(4)
C18 C14 N2 C30 -179.8(2)
C32 C30 N2 C14 85.5(3)
C31 C30 N2 C14 -149.3(3)
C22 C9 O1 C17 170.5(2)
C10 C9 O1 C17 -10.5(3)
C13 C17 O1 C9 145.2(2)
C15 C17 O1 C9 16.0(3)
C18 C17 O1 C9 -89.5(3)
C19 C7 O4 C18 -163.3(2)
C6 C7 O4 C18 19.1(3)
C14 C18 O4 C7 117.0(2)
C11 C18 O4 C7 -14.5(3)
C17 C18 O4 C7 -117.1(2)
